data_7233067
loop_
_publ_author_name
'Xu, Tingting'
'Jiang, Zhenzhen'
'He, Minghui'
'Gao, Xiaoxia'
'He, Yabing'

_publ_section_title
;
 Effect of arrangement of functional groups on stability and gas
 adsorption properties in two regioisomeric copper bent diisophthalate
 frameworks
;
_journal_issue 32
_journal_name_full CrystEngComm
_journal_page_first 4820
_journal_paper_doi 10.1039/C9CE00882A
_journal_volume 21
_journal_year 2019
_chemical_formula_sum 'C23 H17 Cu2 N O10'
_chemical_formula_weight 594.46
_space_group_crystal_system hexagonal
_space_group_IT_number 194
_space_group_name_Hall '-P 6c 2c'
_space_group_name_H-M_alt 'P 63/m m c'
_symmetry_space_group_name_Hall '-P 6c 2c'
_symmetry_space_group_name_H-M 'P 63/m m c'
_atom_sites_solution_hydrogens mixed
_audit_creation_method SHELXL-2014/7
_audit_update_record
;
2019-06-07 deposited with the CCDC.    2019-07-10 downloaded from the CCDC.
;
_cell_angle_alpha 90
_cell_angle_beta 90
_cell_angle_gamma 120
_cell_formula_units_Z 6
_cell_length_a 18.5626(7)
_cell_length_b 18.5626(7)
_cell_length_c 23.7453(10)
_cell_measurement_reflns_used 24253
_cell_measurement_temperature 150(2)
_cell_measurement_theta_max 65
_cell_measurement_theta_min 3
_cell_volume 7085.8(5)
_computing_cell_refinement 'Bruker SMART'
_computing_data_collection 'Bruker SMART'
_computing_data_reduction 'Bruker SAINT'
_computing_molecular_graphics 'Bruker SHELXTL'
_computing_publication_material 'Bruker SHELXTL'
_computing_structure_refinement 'SHELXL-2014/7 (Sheldrick, 2014)'
_computing_structure_solution 'SHELXL-2014/7 (Sheldrick, 2014)'
_diffrn_ambient_temperature 150(2)
_diffrn_measured_fraction_theta_full 0.994
_diffrn_measured_fraction_theta_max 0.994
_diffrn_measurement_device_type 'Bruker D8 VENTURE PHOTON II'
_diffrn_measurement_method 'omega scans'
_diffrn_radiation_type CuK\a
_diffrn_radiation_wavelength 1.54178
_diffrn_reflns_av_R_equivalents 0.0652
_diffrn_reflns_av_unetI/netI 0.0320
_diffrn_reflns_Laue_measured_fraction_full 0.994
_diffrn_reflns_Laue_measured_fraction_max 0.994
_diffrn_reflns_limit_h_max 17
_diffrn_reflns_limit_h_min -21
_diffrn_reflns_limit_k_max 21
_diffrn_reflns_limit_k_min -15
_diffrn_reflns_limit_l_max 27
_diffrn_reflns_limit_l_min -25
_diffrn_reflns_number 24310
_diffrn_reflns_point_group_measured_fraction_full 0.994
_diffrn_reflns_point_group_measured_fraction_max 0.994
_diffrn_reflns_theta_full 65.197
_diffrn_reflns_theta_max 65.197
_diffrn_reflns_theta_min 3.320
_exptl_absorpt_coefficient_mu 1.374
_exptl_absorpt_correction_T_max 0.876
_exptl_absorpt_correction_T_min 0.820
_exptl_absorpt_correction_type empirical
_exptl_crystal_colour blue
_exptl_crystal_density_diffrn 0.836
_exptl_crystal_description block
_exptl_crystal_F_000 1800
_exptl_crystal_size_max 0.160
_exptl_crystal_size_mid 0.120
_exptl_crystal_size_min 0.100
_refine_diff_density_max 0.241
_refine_diff_density_min -0.369
_refine_diff_density_rms 0.057
_refine_ls_extinction_method none
_refine_ls_goodness_of_fit_ref 1.091
_refine_ls_hydrogen_treatment constr
_refine_ls_matrix_type full
_refine_ls_number_parameters 107
_refine_ls_number_reflns 2272
_refine_ls_number_restraints 0
_refine_ls_restrained_S_all 1.091
_refine_ls_R_factor_all 0.0776
_refine_ls_R_factor_gt 0.0677
_refine_ls_shift/su_max 0.098
_refine_ls_shift/su_mean 0.016
_refine_ls_structure_factor_coef Fsqd
_refine_ls_weighting_details 'w=1/[\s^2^(Fo^2^)+(0.2000P)^2^] where P=(Fo^2^+2Fc^2^)/3'
_refine_ls_weighting_scheme calc
_refine_ls_wR_factor_gt 0.2631
_refine_ls_wR_factor_ref 0.2745
_reflns_Friedel_coverage 0.000
_reflns_number_gt 1690
_reflns_number_total 2272
_reflns_threshold_expression 'I > 2\s(I)'
_cod_data_source_file c9ce00882a2.cif
_cod_data_source_block ZJNU-11
_cod_depositor_comments 'Adding full bibliography for 7233067--7233068.cif.'
_cod_original_cell_volume 7085.7(6)
_cod_database_code 7233067
_shelx_shelxl_version_number 2014/7
_shelx_space_group_comment
;
The symmetry employed for this shelxl refinement is uniquely defined
by the following loop, which should always be used as a source of
symmetry information in preference to the above space-group names.
They are only intended as comments.
;
_shelx_estimated_absorpt_t_min 0.810
_shelx_estimated_absorpt_t_max 0.875

loop_
_space_group_symop_operation_xyz
'x, y, z'
'-y, x-y, z'
'-x+y, -x, z'
'-x, -y, z+1/2'
'y, -x+y, z+1/2'
'x-y, x, z+1/2'
'y, x, -z'
'x-y, -y, -z'
'-x, -x+y, -z'
'-y, -x, -z+1/2'
'-x+y, y, -z+1/2'
'x, x-y, -z+1/2'
'-x, -y, -z'
'y, -x+y, -z'
'x-y, x, -z'
'x, y, -z-1/2'
'-y, x-y, -z-1/2'
'-x+y, -x, -z-1/2'
'-y, -x, z'
'-x+y, y, z'
'x, x-y, z'
'y, x, z-1/2'
'x-y, -y, z-1/2'
'-x, -x+y, z-1/2'

loop_
_atom_site_label
_atom_site_type_symbol
_atom_site_fract_x
_atom_site_fract_y
_atom_site_fract_z
_atom_site_U_iso_or_equiv
_atom_site_adp_type
_atom_site_occupancy
_atom_site_site_symmetry_order
_atom_site_calc_flag
_atom_site_refinement_flags_posn
_atom_site_refinement_flags_adp
_atom_site_refinement_flags_occupancy
Cu1 Cu 1.04724(4) 0.52362(2) 0.95385(3) 0.0980(5) Uani 1 2 d S T P
O1 O 0.97027(18) 0.5599(2) 0.92882(13) 0.1133(10) Uani 1 1 d . . .
O1W O 1.1158(5) 0.5579(2) 0.8765(3) 0.185(3) Uani 1 2 d S T P
H1WA H 1.1545 0.5491 0.8798 0.222 Uiso 1 1 d R U .
O2 O 0.88879(18) 0.5171(2) 1.00637(13) 0.1201(11) Uani 1 1 d . . .
N1 N 0.8106(8) 0.5618(8) 0.7500 0.132(5) Uani 0.5 2 d S T P
H1A H 0.8176 0.5403 0.7821 0.158 Uiso 0.25 1 d R U P
C1 C 0.9086(3) 0.5495(3) 0.9575(2) 0.1085(14) Uani 1 1 d . . .
C2 C 0.8529(2) 0.5764(3) 0.93166(18) 0.1070(13) Uani 1 1 d . . .
C3 C 0.7786(2) 0.5571(4) 0.9570(2) 0.1034(16) Uani 1 2 d S T P
H3A H 0.7650 0.5300 0.9925 0.124 Uiso 1 2 calc R U P
C4 C 0.8748(3) 0.6217(3) 0.88133(18) 0.1094(13) Uani 1 1 d . . .
H4A H 0.9267 0.6369 0.8643 0.131 Uiso 1 1 calc R U .
C5 C 0.8225(2) 0.6450(4) 0.8559(2) 0.1033(16) Uani 1 2 d S T P
C6 C 0.8445(2) 0.6889(4) 0.8010(3) 0.1111(17) Uani 1 2 d S T P
C7 C 0.8536(6) 0.7700(6) 0.7998(4) 0.124(3) Uani 0.5 1 d . . P
H7A H 0.8498 0.7948 0.8342 0.149 Uiso 0.5 1 d R U P
C8 C 0.8605(11) 0.8091(11) 0.7500 0.164(7) Uani 0.5 2 d S T P
C9 C 0.8573(19) 0.8886(14) 0.7500 0.282(17) Uani 0.5 2 d S T P
H9A H 0.8631 0.9093 0.7113 0.423 Uiso 0.25 1 calc R U P
H9B H 0.8040 0.8780 0.7655 0.423 Uiso 0.25 1 calc R U P
H9C H 0.9028 0.9304 0.7731 0.423 Uiso 0.25 1 calc R U P
C10 C 0.8244(3) 0.6488(6) 0.7500 0.103(2) Uani 1 4 d S T P

loop_
_atom_site_aniso_label
_atom_site_aniso_U_11
_atom_site_aniso_U_22
_atom_site_aniso_U_33
_atom_site_aniso_U_23
_atom_site_aniso_U_13
_atom_site_aniso_U_12
Cu1 0.0677(5) 0.1284(7) 0.0776(7) -0.00390(15) -0.0078(3) 0.0339(3)
O1 0.0883(16) 0.148(2) 0.0976(18) -0.0065(18) -0.0122(15) 0.0542(16)
O1W 0.190(6) 0.203(4) 0.156(5) 0.041(2) 0.081(5) 0.095(3)
O2 0.0908(17) 0.177(3) 0.0939(19) -0.0087(19) -0.0141(14) 0.0679(19)
N1 0.162(11) 0.136(8) 0.083(5) 0.000 0.000 0.063(7)
C1 0.086(2) 0.133(3) 0.099(3) -0.023(2) -0.022(2) 0.049(2)
C2 0.096(2) 0.147(4) 0.089(2) -0.030(2) -0.017(2) 0.069(3)
C3 0.109(3) 0.126(4) 0.080(3) -0.020(3) -0.0101(14) 0.063(2)
C4 0.096(2) 0.143(3) 0.092(2) -0.019(3) -0.007(2) 0.063(3)
C5 0.101(2) 0.124(4) 0.092(3) -0.019(3) -0.0096(16) 0.062(2)
C6 0.106(3) 0.122(4) 0.111(4) -0.007(4) -0.0036(18) 0.061(2)
C7 0.133(7) 0.120(6) 0.125(7) 0.000(6) -0.007(6) 0.066(5)
C8 0.124(11) 0.121(11) 0.23(2) 0.000 0.000 0.050(9)
C9 0.42(5) 0.20(2) 0.32(4) 0.000 0.000 0.22(3)
C10 0.110(4) 0.107(5) 0.092(5) 0.000 0.000 0.053(3)

loop_
_atom_type_symbol
_atom_type_description
_atom_type_scat_dispersion_real
_atom_type_scat_dispersion_imag
_atom_type_scat_source
C C 0.0181 0.0091 'International Tables Vol C Tables 4.2.6.8 and 6.1.1.4'
H H 0.0000 0.0000 'International Tables Vol C Tables 4.2.6.8 and 6.1.1.4'
N N 0.0311 0.0180 'International Tables Vol C Tables 4.2.6.8 and 6.1.1.4'
O O 0.0492 0.0322 'International Tables Vol C Tables 4.2.6.8 and 6.1.1.4'
Cu Cu -1.9646 0.5888 'International Tables Vol C Tables 4.2.6.8 and 6.1.1.4'

loop_
_geom_angle_atom_site_label_1
_geom_angle_atom_site_label_2
_geom_angle_atom_site_label_3
_geom_angle
_geom_angle_site_symmetry_1
_geom_angle_site_symmetry_3
O2 Cu1 O2 88.0(2) 9_767 13_767
O2 Cu1 O1 89.40(15) 9_767 .
O2 Cu1 O1 167.93(14) 13_767 .
O2 Cu1 O1 167.92(14) 9_767 21
O2 Cu1 O1 89.40(15) 13_767 21
O1 Cu1 O1 90.6(2) . 21
O2 Cu1 O1W 98.33(19) 9_767 .
O2 Cu1 O1W 98.31(19) 13_767 .
O1 Cu1 O1W 93.73(19) . .
O1 Cu1 O1W 93.72(19) 21 .
O2 Cu1 Cu1 84.37(10) 9_767 13_767
O2 Cu1 Cu1 84.37(10) 13_767 13_767
O1 Cu1 Cu1 83.64(10) . 13_767
O1 Cu1 Cu1 83.64(10) 21 13_767
O1W Cu1 Cu1 176.2(2) . 13_767
C1 O1 Cu1 123.2(3) . .
Cu1 O1W H1WA 108.0 . .
C1 O2 Cu1 122.6(3) . 13_767
N1 N1 C10 68.5(5) 20_655 .
N1 N1 H1A 111.5 20_655 .
C10 N1 H1A 119.5 . .
O1 C1 O2 126.1(4) . .
O1 C1 C2 117.2(4) . .
O2 C1 C2 116.7(4) . .
C3 C2 C4 118.7(4) . .
C3 C2 C1 120.5(5) . .
C4 C2 C1 120.8(4) . .
C2 C3 C2 121.2(6) . 20_655
C2 C3 H3A 119.4 . .
C2 C3 H3A 119.4 20_655 .
C2 C4 C5 121.5(4) . .
C2 C4 H4A 119.3 . .
C5 C4 H4A 119.3 . .
C6 C5 C4 120.8(3) . .
C6 C5 C4 120.9(3) . 20_655
C4 C5 C4 118.2(6) . 20_655
C10 C6 C5 123.5(7) . .
C10 C6 C7 114.3(7) . .
C5 C6 C7 116.9(7) . .
C10 C6 C7 114.3(7) . 20_655
C5 C6 C7 116.9(7) . 20_655
C7 C6 C7 48.2(8) . 20_655
C7 C7 C8 99.9(9) 20_655 .
C7 C7 C6 65.9(4) 20_655 .
C8 C7 C6 120.7(11) . .
C7 C7 C8 43.7(5) 20_655 20_655
C8 C7 C8 56.2(12) . 20_655
C6 C7 C8 90.8(7) . 20_655
C7 C7 H7A 108.3 20_655 .
C8 C7 H7A 119.7 . .
C6 C7 H7A 119.4 . .
C8 C7 H7A 127.8 20_655 .
C7 C8 C7 120.9(16) . 16_557
C7 C8 C9 118.9(8) . .
C7 C8 C9 118.9(8) 16_557 .
C7 C8 C8 80.1(9) . 20_655
C7 C8 C8 80.1(9) 16_557 20_655
C9 C8 C8 122.0(14) . 20_655
C7 C8 C7 36.3(7) . 20_655
C7 C8 C7 104.8(13) 16_557 20_655
C9 C8 C7 131.1(11) . 20_655
C8 C8 C7 43.7(5) 20_655 20_655
C7 C8 C7 104.8(13) . 11_656
C7 C8 C7 36.3(7) 16_557 11_656
C9 C8 C7 131.1(11) . 11_656
C8 C8 C7 43.7(5) 20_655 11_656
C7 C8 C7 75.2(9) 20_655 11_656
C8 C9 C9 178.0(13) . 21_565
C8 C9 H9A 109.5 . .
C9 C9 H9A 70.3 21_565 .
C8 C9 H9B 109.5 . .
C9 C9 H9B 72.3 21_565 .
H9A C9 H9B 109.5 . .
C8 C9 H9C 109.4 . .
C9 C9 H9C 69.0 21_565 .
H9A C9 H9C 109.5 . .
H9B C9 H9C 109.5 . .
C6 C10 C6 123.9(9) . 16_557
C6 C10 N1 115.9(4) . 20_655
C6 C10 N1 115.9(4) 16_557 20_655
C6 C10 N1 115.9(4) . .
C6 C10 N1 115.9(4) 16_557 .
N1 C10 N1 43.0(10) 20_655 .

loop_
_geom_bond_atom_site_label_1
_geom_bond_atom_site_label_2
_geom_bond_distance
_geom_bond_site_symmetry_2
Cu1 O2 1.942(3) 9_767
Cu1 O2 1.942(3) 13_767
Cu1 O1 1.952(3) .
Cu1 O1 1.952(3) 21
Cu1 O1W 2.142(6) .
Cu1 Cu1 2.6664(15) 13_767
O1 C1 1.260(5) .
O1W H1WA 0.8158 .
O2 C1 1.274(6) .
O2 Cu1 1.942(3) 13_767
N1 N1 1.10(2) 20_655
N1 C10 1.502(14) .
N1 H1A 0.9001 .
C1 C2 1.488(6) .
C2 C3 1.377(5) .
C2 C4 1.400(7) .
C3 C2 1.377(5) 20_655
C3 H3A 0.9500 .
C4 C5 1.382(5) .
C4 H4A 0.9500 .
C5 C6 1.483(9) .
C5 C4 1.382(5) 20_655
C6 C10 1.373(8) .
C6 C7 1.428(11) .
C6 C7 1.428(11) 20_655
C7 C7 1.165(19) 20_655
C7 C8 1.360(12) .
C7 C8 1.937(15) 20_655
C7 H7A 0.9558 .
C8 C7 1.360(12) 16_557
C8 C9 1.51(2) .
C8 C8 1.63(3) 20_655
C8 C7 1.937(15) 20_655
C8 C7 1.937(15) 11_656
C9 C9 1.49(4) 21_565
C9 H9A 0.9800 .
C9 H9B 0.9800 .
C9 H9C 0.9800 .
C10 C6 1.373(8) 16_557
C10 N1 1.502(14) 20_655
